data_4318298
loop_
_publ_author_name
'Xianru Sun'
'Hyungphil Chun'
'Knut Hildenbrand'
'Eberhard Bothe'
'Thomas Weyherm\"uller'
'Frank Neese'
'Karl Wieghardt'

_publ_section_title
;
 o-Iminobenzosemiquinonato(1-) and o-Amidophenolato(2-) Complexes of
 Palladium(II) and Platinum(II): A Combined Experimental and Density
 Functional Theoretical Study
;
_journal_name_full 'Inorganic Chemistry'
_journal_page_first 4295
_journal_page_last 4303
_journal_paper_doi 10.1021/ic011297k
_journal_volume 41
_journal_year 2002
_chemical_formula_sum 'C30 H33 N3 O Pd'
_chemical_formula_weight 557.99
_chemical_name_systematic
;
  ?
;
_space_group_IT_number 2
_symmetry_cell_setting triclinic
_symmetry_space_group_name_Hall '-P 1'
_symmetry_space_group_name_H-M 'P -1'
_atom_sites_solution_hydrogens geom
_atom_sites_solution_primary direct
_atom_sites_solution_secondary difmap
_audit_creation_method SHELXL
_cell_angle_alpha 87.150(10)
_cell_angle_beta 72.930(10)
_cell_angle_gamma 64.820(10)
_cell_formula_units_Z 2
_cell_length_a 10.1455(9)
_cell_length_b 11.0851(9)
_cell_length_c 13.1358(12)
_cell_measurement_reflns_used 7760
_cell_measurement_temperature 100(2)
_cell_volume 1273.2(2)
_computing_cell_refinement 'Siemens SAINT'
_computing_data_collection 'Siemens SAINT'
_computing_data_reduction 'Siemens SAINT'
_computing_structure_refinement 'SHELXL-93 (Sheldrick, 1993)'
_computing_structure_solution 'SHELXS-86 (Sheldrick, 1990)'
_diffrn_ambient_temperature 100(2)
_diffrn_measurement_device 'Siemens SMART CCD-Detector'
_diffrn_measurement_method '\w, 0.3 deg./frame'
_diffrn_radiation_monochromator graphite
_diffrn_radiation_source 'fine-focus sealed tube'
_diffrn_radiation_type MoK\a
_diffrn_radiation_wavelength 0.71073
_diffrn_reflns_av_R_equivalents 0.0225
_diffrn_reflns_av_sigmaI/netI 0.0577
_diffrn_reflns_limit_h_max 15
_diffrn_reflns_limit_h_min -15
_diffrn_reflns_limit_k_max 16
_diffrn_reflns_limit_k_min -16
_diffrn_reflns_limit_l_max 20
_diffrn_reflns_limit_l_min -17
_diffrn_reflns_number 14217
_diffrn_reflns_theta_max 33.16
_diffrn_reflns_theta_min 1.63
_exptl_absorpt_coefficient_mu 0.757
_exptl_absorpt_correction_T_max 0.9281
_exptl_absorpt_correction_T_min 0.7428
_exptl_absorpt_correction_type 'Gaussian, face indexed'
_exptl_crystal_colour black
_exptl_crystal_density_diffrn 1.456
_exptl_crystal_description 'opaque parallelepiped'
_exptl_crystal_F_000 576
_exptl_crystal_size_max 0.30
_exptl_crystal_size_mid 0.20
_exptl_crystal_size_min 0.17
_refine_diff_density_max 0.770
_refine_diff_density_min -0.930
_refine_diff_density_rms 0.094
_refine_ls_extinction_method none
_refine_ls_goodness_of_fit_all 0.953
_refine_ls_goodness_of_fit_obs 1.009
_refine_ls_matrix_type full
_refine_ls_number_parameters 322
_refine_ls_number_reflns 8418
_refine_ls_number_restraints 0
_refine_ls_restrained_S_all 0.973
_refine_ls_restrained_S_obs 1.009
_refine_ls_R_factor_all 0.0491
_refine_ls_R_factor_obs 0.0342
_refine_ls_shift/esd_max -0.003
_refine_ls_shift/esd_mean 0.000
_refine_ls_structure_factor_coef Fsqd
_refine_ls_weighting_details 'w=1/[\s^2^(Fo^2^)+(0.0321P)^2^+0.0000P] where P=(Fo^2^+2Fc^2^)/3'
_refine_ls_weighting_scheme calc
_refine_ls_wR_factor_all 0.0708
_refine_ls_wR_factor_obs 0.0659
_reflns_number_observed 6818
_reflns_number_total 8425
_reflns_observed_criterion >2sigma(I)
_cod_data_source_file ic011297k_1.cif
_cod_data_source_block 1
_cod_depositor_comments
;
The following automatic conversions were performed:

'_symmetry_cell_setting' value 'Triclinic' changed to 'triclinic'
according to the built-in table from CIF Core dictionary named
'cif_core.dic' version 2.4.1 from 2010-06-29.

Automatic conversion script
Id: cif_fix_values 1646 2011-03-28 12:23:43Z adriana 

The following automatic conversions were performed:

'_refine_ls_weighting_scheme' value 'calc
w=1/[\s^2^(Fo^2^)+(0.0321P)^2^+0.0000P] where P=(Fo^2^+2Fc^2^)/3' was
changed to 'calc'. New tag '_refine_ls_weighting_details' was
created. The value of the new tag was set to
'w=1/[\s^2^(Fo^2^)+(0.0321P)^2^+0.0000P] where P=(Fo^2^+2Fc^2^)/3'.

Automatic conversion script
Id: cif_fix_values 3143 2015-03-26 13:38:13Z robertas 
;
_cod_database_code 4318298

loop_
_symmetry_equiv_pos_as_xyz
'x, y, z'
'-x, -y, -z'

loop_
_atom_site_aniso_label
_atom_site_aniso_U_11
_atom_site_aniso_U_22
_atom_site_aniso_U_33
_atom_site_aniso_U_23
_atom_site_aniso_U_13
_atom_site_aniso_U_12
Pd1 0.01542(7) 0.01337(7) 0.01304(7) -0.00080(4) -0.00498(5) -0.00495(5)
O1 0.0197(7) 0.0164(6) 0.0158(6) -0.0007(5) -0.0078(5) -0.0054(5)
N1 0.0205(8) 0.0183(8) 0.0126(7) -0.0014(6) -0.0072(7) -0.0027(6)
N2 0.0158(7) 0.0145(7) 0.0152(7) -0.0010(6) -0.0028(6) -0.0075(6)
N3 0.0190(8) 0.0125(7) 0.0185(8) 0.0006(6) -0.0049(7) -0.0077(6)
C1 0.0167(8) 0.0151(8) 0.0137(8) 0.0009(6) -0.0038(7) -0.0092(7)
C2 0.0184(9) 0.0205(9) 0.0132(8) 0.0018(7) -0.0048(7) -0.0123(7)
C3 0.0180(9) 0.0220(9) 0.0126(8) -0.0005(7) -0.0028(7) -0.0114(7)
C4 0.0152(8) 0.0195(9) 0.0154(8) -0.0013(7) -0.0030(7) -0.0090(7)
C5 0.0155(8) 0.0176(9) 0.0149(8) -0.0002(7) -0.0052(7) -0.0070(7)
C6 0.0171(9) 0.0169(9) 0.0124(8) -0.0006(6) -0.0035(7) -0.0090(7)
C7 0.0165(8) 0.0116(8) 0.0132(8) -0.0015(6) -0.0039(7) -0.0045(7)
C8 0.0158(8) 0.0166(9) 0.0170(9) -0.0013(7) -0.0044(7) -0.0074(7)
C9 0.0207(9) 0.0177(9) 0.0145(8) 0.0005(7) -0.0025(8) -0.0076(7)
C10 0.0227(10) 0.0169(9) 0.0162(9) 0.0003(7) -0.0092(8) -0.0051(7)
C11 0.0150(8) 0.0185(9) 0.0201(9) -0.0041(7) -0.0058(8) -0.0041(7)
C12 0.0165(9) 0.0159(9) 0.0161(9) -0.0016(7) -0.0005(7) -0.0073(7)
C13 0.0220(9) 0.0220(9) 0.0148(8) 0.0041(7) -0.0085(8) -0.0129(8)
C14 0.0222(10) 0.0261(10) 0.0211(10) 0.0027(8) -0.0084(8) -0.0127(8)
C15 0.0282(11) 0.0337(11) 0.0151(9) 0.0031(8) -0.0092(8) -0.0151(9)
C16 0.0353(12) 0.0248(10) 0.0264(10) 0.0100(8) -0.0181(9) -0.0183(9)
C17 0.0164(9) 0.0258(10) 0.0177(9) -0.0059(7) -0.0035(8) -0.0080(8)
C18 0.0155(9) 0.0302(11) 0.0245(10) -0.0062(8) -0.0039(8) -0.0055(8)
C19 0.0251(10) 0.0232(10) 0.0303(11) -0.0029(8) -0.0098(9) -0.0086(9)
C20 0.0226(10) 0.0333(12) 0.0216(10) -0.0095(8) -0.0027(9) -0.0071(9)
C21 0.0183(9) 0.0177(9) 0.0194(9) -0.0011(7) -0.0062(8) -0.0074(7)
C22 0.0228(10) 0.0240(10) 0.0191(9) -0.0006(7) -0.0080(8) -0.0121(8)
C23 0.0230(10) 0.0249(10) 0.0164(9) -0.0049(7) -0.0017(8) -0.0125(8)
C24 0.0202(9) 0.0195(9) 0.0192(9) -0.0059(7) -0.0005(8) -0.0073(8)
C25 0.0167(9) 0.0161(9) 0.0164(9) 0.0001(7) -0.0019(7) -0.0086(7)
C26 0.0168(8) 0.0142(9) 0.0198(9) 0.0000(7) -0.0029(8) -0.0083(7)
C27 0.0193(9) 0.0160(9) 0.0255(10) -0.0008(7) -0.0028(8) -0.0084(7)
C28 0.0185(9) 0.0157(9) 0.0327(11) 0.0022(8) -0.0072(9) -0.0069(8)
C29 0.0244(10) 0.0197(10) 0.0290(11) 0.0059(8) -0.0119(9) -0.0111(8)
C30 0.0228(10) 0.0194(9) 0.0210(9) 0.0023(7) -0.0088(8) -0.0094(8)

loop_
_atom_site_label
_atom_site_type_symbol
_atom_site_fract_x
_atom_site_fract_y
_atom_site_fract_z
_atom_site_U_iso_or_equiv
_atom_site_thermal_displace_type
_atom_site_occupancy
_atom_site_calc_flag
_atom_site_refinement_flags
_atom_site_disorder_group
Pd1 Pd 1.62332(2) -0.373659(14) 0.551271(11) 0.01416(4) Uani 1 d . .
O1 O 1.61355(15) -0.32564(13) 0.69645(10) 0.0175(3) Uani 1 d . .
N1 N 1.4429(2) -0.1990(2) 0.57762(12) 0.0185(3) Uani 1 d . .
N2 N 1.6455(2) -0.45211(15) 0.40603(12) 0.0152(3) Uani 1 d . .
N3 N 1.8192(2) -0.54177(15) 0.53004(12) 0.0165(3) Uani 1 d . .
C1 C 1.4859(2) -0.2159(2) 0.74533(14) 0.0145(3) Uani 1 d . .
C2 C 1.4481(2) -0.1707(2) 0.85271(14) 0.0159(3) Uani 1 d . .
C3 C 1.3150(2) -0.0523(2) 0.89389(14) 0.0169(4) Uani 1 d . .
H3 H 1.2880(2) -0.0213(2) 0.96655(14) 0.020 Uiso 1 calc R .
C4 C 1.2205(2) 0.0222(2) 0.83288(14) 0.0164(4) Uani 1 d . .
C5 C 1.2604(2) -0.0253(2) 0.72619(14) 0.0159(3) Uani 1 d . .
H5 H 1.1981(2) 0.0238(2) 0.68314(14) 0.019 Uiso 1 calc R .
C6 C 1.3901(2) -0.1437(2) 0.68222(14) 0.0151(3) Uani 1 d . .
C7 C 1.3758(2) -0.1354(2) 0.49810(14) 0.0144(3) Uani 1 d . .
C8 C 1.4621(2) -0.0993(2) 0.40891(14) 0.0164(4) Uani 1 d . .
H8 H 1.5564(2) -0.1012(2) 0.40942(14) 0.020 Uiso 1 calc R .
C9 C 1.4128(2) -0.0608(2) 0.31952(15) 0.0185(4) Uani 1 d . .
H9 H 1.4738(2) -0.0379(2) 0.25914(15) 0.022 Uiso 1 calc R .
C10 C 1.2739(2) -0.0558(2) 0.31839(15) 0.0190(4) Uani 1 d . .
H10 H 1.2415(2) -0.0331(2) 0.25633(15) 0.023 Uiso 1 calc R .
C11 C 1.1830(2) -0.0843(2) 0.40891(15) 0.0187(4) Uani 1 d . .
H11 H 1.0863(2) -0.0778(2) 0.40959(15) 0.022 Uiso 1 calc R .
C12 C 1.2325(2) -0.1221(2) 0.49820(15) 0.0170(4) Uani 1 d . .
H12 H 1.1682(2) -0.1393(2) 0.56018(15) 0.020 Uiso 1 calc R .
C13 C 1.5533(2) -0.2475(2) 0.92073(14) 0.0177(4) Uani 1 d . .
C14 C 1.7109(2) -0.2474(2) 0.8713(2) 0.0219(4) Uani 1 d . .
H14A H 1.7788(5) -0.2986(12) 0.9134(7) 0.033 Uiso 1 calc R .
H14B H 1.6997(3) -0.1551(2) 0.8716(11) 0.033 Uiso 1 calc R .
H14C H 1.7546(7) -0.2883(13) 0.7977(4) 0.033 Uiso 1 calc R .
C15 C 1.4896(2) -0.1853(2) 1.03676(15) 0.0244(4) Uani 1 d . .
H15A H 1.5590(9) -0.2387(9) 1.0771(3) 0.037 Uiso 1 calc R .
H15B H 1.3888(8) -0.1840(13) 1.0697(4) 0.037 Uiso 1 calc R .
H15C H 1.4803(16) -0.0937(5) 1.0375(2) 0.037 Uiso 1 calc R .
C16 C 1.5731(3) -0.3923(2) 0.9250(2) 0.0251(4) Uani 1 d . .
H16A H 1.6408(13) -0.4398(4) 0.9682(9) 0.038 Uiso 1 calc R .
H16B H 1.6180(15) -0.4367(5) 0.8524(2) 0.038 Uiso 1 calc R .
H16C H 1.4733(3) -0.3932(2) 0.9572(10) 0.038 Uiso 1 calc R .
C17 C 1.0844(2) 0.1584(2) 0.87705(15) 0.0205(4) Uani 1 d . .
C18 C 0.9491(2) 0.1784(2) 0.8362(2) 0.0252(4) Uani 1 d . .
H18A H 0.8625(6) 0.2639(7) 0.8681(9) 0.038 Uiso 1 calc R .
H18B H 0.9192(11) 0.1052(8) 0.8564(10) 0.038 Uiso 1 calc R .
H18C H 0.9797(6) 0.1787(15) 0.7582(2) 0.038 Uiso 1 calc R .
C19 C 1.1367(2) 0.2691(2) 0.8407(2) 0.0263(4) Uani 1 d . .
H19A H 1.0485(4) 0.3567(2) 0.8609(11) 0.039 Uiso 1 calc R .
H19B H 1.1828(15) 0.2571(9) 0.7630(2) 0.039 Uiso 1 calc R .
H19C H 1.2122(13) 0.2641(9) 0.8753(9) 0.039 Uiso 1 calc R .
C20 C 1.0242(2) 0.1740(2) 0.9998(2) 0.0282(5) Uani 1 d . .
H20A H 0.9403(12) 0.2633(6) 1.0238(2) 0.042 Uiso 1 calc R .
H20B H 1.1068(5) 0.1625(15) 1.0291(2) 0.042 Uiso 1 calc R .
H20C H 0.9870(16) 0.1061(10) 1.0247(2) 0.042 Uiso 1 calc R .
C21 C 1.5416(2) -0.4094(2) 0.35249(15) 0.0184(4) Uani 1 d . .
H21 H 1.4503(2) -0.3302(2) 0.38002(15) 0.022 Uiso 1 calc R .
C22 C 1.5626(2) -0.4765(2) 0.2586(2) 0.0208(4) Uani 1 d . .
H22 H 1.4878(2) -0.4423(2) 0.2220(2) 0.025 Uiso 1 calc R .
C23 C 1.6927(2) -0.5932(2) 0.2188(2) 0.0213(4) Uani 1 d . .
H23 H 1.7087(2) -0.6408(2) 0.1547(2) 0.026 Uiso 1 calc R .
C24 C 1.7993(2) -0.6396(2) 0.2739(2) 0.0211(4) Uani 1 d . .
H24 H 1.8898(2) -0.7200(2) 0.2481(2) 0.025 Uiso 1 calc R .
C25 C 1.7739(2) -0.5684(2) 0.36732(14) 0.0165(4) Uani 1 d . .
C26 C 1.8770(2) -0.6130(2) 0.43437(15) 0.0169(4) Uani 1 d . .
C27 C 2.0214(2) -0.7196(2) 0.4049(2) 0.0208(4) Uani 1 d . .
H27 H 2.0602(2) -0.7693(2) 0.3375(2) 0.025 Uiso 1 calc R .
C28 C 2.1083(2) -0.7527(2) 0.4746(2) 0.0226(4) Uani 1 d . .
H28 H 2.2078(2) -0.8243(2) 0.4555(2) 0.027 Uiso 1 calc R .
C29 C 2.0468(2) -0.6790(2) 0.5728(2) 0.0230(4) Uani 1 d . .
H29 H 2.1038(2) -0.7003(2) 0.6223(2) 0.028 Uiso 1 calc R .
C30 C 1.9029(2) -0.5750(2) 0.5984(2) 0.0204(4) Uani 1 d . .
H30 H 1.8616(2) -0.5253(2) 0.6661(2) 0.025 Uiso 1 calc R .

loop_
_atom_type_symbol
_atom_type_description
_atom_type_scat_dispersion_real
_atom_type_scat_dispersion_imag
_atom_type_scat_source
C C 0.0033 0.0016 'International Tables Vol C Tables 4.2.6.8 and 6.1.1.4'
H H 0.0000 0.0000 'International Tables Vol C Tables 4.2.6.8 and 6.1.1.4'
N N 0.0061 0.0033 'International Tables Vol C Tables 4.2.6.8 and 6.1.1.4'
O O 0.0106 0.0060 'International Tables Vol C Tables 4.2.6.8 and 6.1.1.4'
Pd Pd -0.9988 1.0072 'International Tables Vol C Tables 4.2.6.8 and 6.1.1.4'

loop_
_geom_angle_atom_site_label_1
_geom_angle_atom_site_label_2
_geom_angle_atom_site_label_3
_geom_angle
_geom_angle_site_symmetry_1
_geom_angle_site_symmetry_3
_geom_angle_publ_flag
O1 Pd1 N1 82.11(6) . . ?
O1 Pd1 N3 93.69(6) . . ?
N1 Pd1 N3 173.67(6) . . ?
O1 Pd1 N2 171.57(6) . . ?
N1 Pd1 N2 104.96(6) . . ?
N3 Pd1 N2 79.64(6) . . ?
C1 O1 Pd1 113.17(11) . . ?
C6 N1 C7 123.2(2) . . ?
C6 N1 Pd1 113.12(12) . . ?
C7 N1 Pd1 123.69(12) . . ?
C21 N2 C25 118.1(2) . . ?
C21 N2 Pd1 127.02(13) . . ?
C25 N2 Pd1 114.50(12) . . ?
C30 N3 C26 119.3(2) . . ?
C30 N3 Pd1 123.88(13) . . ?
C26 N3 Pd1 116.19(12) . . ?
O1 C1 C2 122.9(2) . . ?
O1 C1 C6 116.8(2) . . ?
C2 C1 C6 120.3(2) . . ?
C3 C2 C1 117.8(2) . . ?
C3 C2 C13 121.8(2) . . ?
C1 C2 C13 120.4(2) . . ?
C4 C3 C2 123.0(2) . . ?
C3 C4 C5 118.0(2) . . ?
C3 C4 C17 121.7(2) . . ?
C5 C4 C17 120.1(2) . . ?
C6 C5 C4 121.0(2) . . ?
N1 C6 C5 126.3(2) . . ?
N1 C6 C1 113.8(2) . . ?
C5 C6 C1 119.8(2) . . ?
C8 C7 C12 118.0(2) . . ?
C8 C7 N1 119.2(2) . . ?
C12 C7 N1 122.2(2) . . ?
C9 C8 C7 121.3(2) . . ?
C8 C9 C10 119.9(2) . . ?
C11 C10 C9 119.4(2) . . ?
C12 C11 C10 120.4(2) . . ?
C11 C12 C7 120.8(2) . . ?
C16 C13 C15 107.0(2) . . ?
C16 C13 C2 110.53(15) . . ?
C15 C13 C2 112.5(2) . . ?
C16 C13 C14 109.0(2) . . ?
C15 C13 C14 108.1(2) . . ?
C2 C13 C14 109.49(14) . . ?
C20 C17 C4 112.8(2) . . ?
C20 C17 C19 108.0(2) . . ?
C4 C17 C19 108.4(2) . . ?
C20 C17 C18 106.8(2) . . ?
C4 C17 C18 111.2(2) . . ?
C19 C17 C18 109.6(2) . . ?
N2 C21 C22 122.5(2) . . ?
C23 C22 C21 119.6(2) . . ?
C22 C23 C24 118.6(2) . . ?
C23 C24 C25 119.8(2) . . ?
N2 C25 C24 121.4(2) . . ?
N2 C25 C26 114.7(2) . . ?
C24 C25 C26 123.8(2) . . ?
N3 C26 C27 121.3(2) . . ?
N3 C26 C25 114.2(2) . . ?
C27 C26 C25 124.5(2) . . ?
C28 C27 C26 119.5(2) . . ?
C27 C28 C29 118.5(2) . . ?
C30 C29 C28 119.8(2) . . ?
N3 C30 C29 121.7(2) . . ?

loop_
_geom_bond_atom_site_label_1
_geom_bond_atom_site_label_2
_geom_bond_distance
_geom_bond_site_symmetry_2
_geom_bond_publ_flag
Pd1 O1 1.9685(13) . ?
Pd1 N1 1.974(2) . ?
Pd1 N3 2.019(2) . ?
Pd1 N2 2.0479(15) . ?
O1 C1 1.348(2) . ?
N1 C6 1.387(2) . ?
N1 C7 1.410(2) . ?
N2 C21 1.344(2) . ?
N2 C25 1.366(2) . ?
N3 C30 1.347(2) . ?
N3 C26 1.349(2) . ?
C1 C2 1.406(2) . ?
C1 C6 1.421(3) . ?
C2 C3 1.405(3) . ?
C2 C13 1.540(3) . ?
C3 C4 1.398(3) . ?
C4 C5 1.402(2) . ?
C4 C17 1.538(3) . ?
C5 C6 1.395(2) . ?
C7 C8 1.395(3) . ?
C7 C12 1.398(3) . ?
C8 C9 1.387(3) . ?
C9 C10 1.391(3) . ?
C10 C11 1.390(3) . ?
C11 C12 1.386(3) . ?
C13 C16 1.531(3) . ?
C13 C15 1.537(3) . ?
C13 C14 1.540(3) . ?
C17 C20 1.537(3) . ?
C17 C19 1.538(3) . ?
C17 C18 1.544(3) . ?
C21 C22 1.386(3) . ?
C22 C23 1.378(3) . ?
C23 C24 1.382(3) . ?
C24 C25 1.390(3) . ?
C25 C26 1.474(3) . ?
C26 C27 1.390(3) . ?
C27 C28 1.383(3) . ?
C28 C29 1.386(3) . ?
C29 C30 1.375(3) . ?

loop_
_cod_related_entry_id
_cod_related_entry_database
_cod_related_entry_code
1 ChemSpider 30661060
